data_1502224
loop_
_publ_author_name
'Lo, Mamadou'
'Lefebvre, Jean-Fran\,cois'
'Leclercq, Dominique'
'van der Lee, Arie'
'Richeter, S\'ebastien'

_publ_section_title
;
 Stepwise fusion of porphyrin \b,\b'-pyrrolic positions to imidazole
 rings.
;
_journal_issue 12
_journal_name_full 'Organic letters'
_journal_page_first 3110
_journal_page_last 3113
_journal_paper_doi 10.1021/ol2010215
_journal_volume 13
_journal_year 2011
_chemical_formula_moiety 'C62 H62 N8 Ni, 3(C2 H F3 O2), 2(C2 F3 O2) '
_chemical_formula_sum 'C72 H65 F15 N8 Ni O10'
_chemical_formula_weight 1546.01
_space_group_IT_number 2
_symmetry_cell_setting triclinic
_symmetry_space_group_name_Hall '-P 1'
_symmetry_space_group_name_H-M 'P -1'
_atom_sites_solution_hydrogens geom
_atom_sites_solution_primary direct
_cell_angle_alpha 94.0274(17)
_cell_angle_beta 108.2509(19)
_cell_angle_gamma 99.0435(17)
_cell_formula_units_Z 2
_cell_length_a 12.1781(3)
_cell_length_b 18.0930(4)
_cell_length_c 18.6755(4)
_cell_measurement_reflns_used 16249
_cell_measurement_temperature 173
_cell_measurement_theta_max 29.0229
_cell_measurement_theta_min 1.5204
_cell_volume 3827.91(16)
_computing_cell_refinement
;
CrysAlisPro, Oxford Diffraction Ltd.,
Version 1.171.34.40 (release 27-08-2010 CrysAlis171 .NET)
(compiled Aug 27 2010,11:50:40)
;
_computing_data_collection 'Xcalibur, (Oxford Diffraction, 2002)'
_computing_data_reduction
;
CrysAlisPro, Oxford Diffraction Ltd.,
Version 1.171.34.40 (release 27-08-2010 CrysAlis171 .NET)
(compiled Aug 27 2010,11:50:40)
;
_computing_molecular_graphics 'CAMERON (Watkin et al., 1996)'
_computing_publication_material 'CRYSTALS (Betteridge et al., 2003)'
_computing_structure_refinement 'CRYSTALS (Betteridge et al., 2003)'
_computing_structure_solution 'Superflip (Palatinus & Chapuis, 2007)'
_diffrn_ambient_temperature 173
_diffrn_detector_area_resol_mean 8.4205
_diffrn_measured_fraction_theta_full 0.998
_diffrn_measured_fraction_theta_max 0.857
_diffrn_measurement_details
;
  1 omega   -2.00  100.00   1.0000   37.0000
omega____ theta____ kappa____ phi______ frames
    -       19.2314   77.0000 -120.0000 102

  2 omega  -10.00  100.00   1.0000   37.0000
omega____ theta____ kappa____ phi______ frames
    -       19.2314   77.0000    0.0000 110

  3 omega  -19.00   88.00   1.0000   37.0000
omega____ theta____ kappa____ phi______ frames
    -       19.2314   77.0000  150.0000 107

  4 omega  -57.00   69.00   1.0000   37.0000
omega____ theta____ kappa____ phi______ frames
    -      -22.5126   77.0000 -120.0000 126

  5 omega  -61.00   49.00   1.0000   37.0000
omega____ theta____ kappa____ phi______ frames
    -      -22.5126   77.0000    0.0000 110

  6 omega  -61.00   50.00   1.0000   37.0000
omega____ theta____ kappa____ phi______ frames
    -      -22.5126   77.0000  120.0000 111

;
_diffrn_measurement_device Area
_diffrn_measurement_device_type 'Xcalibur, Sapphire2, large Be window'
_diffrn_measurement_method '\w scans'
_diffrn_orient_matrix_UB_11 0.0386057000
_diffrn_orient_matrix_UB_12 0.0349892000
_diffrn_orient_matrix_UB_13 0.0160256000
_diffrn_orient_matrix_UB_21 -0.0392554000
_diffrn_orient_matrix_UB_22 0.0097454000
_diffrn_orient_matrix_UB_23 0.0186498000
_diffrn_orient_matrix_UB_31 0.0294883000
_diffrn_orient_matrix_UB_32 -0.0168051000
_diffrn_orient_matrix_UB_33 0.0319506000
_diffrn_radiation_monochromator graphite
_diffrn_radiation_source 'Enhance (Mo) X-ray Source'
_diffrn_radiation_type 'Mo K\a'
_diffrn_radiation_wavelength 0.71073
_diffrn_reflns_av_R_equivalents 0.053
_diffrn_reflns_av_sigmaI/netI 0.1194
_diffrn_reflns_limit_h_max 15
_diffrn_reflns_limit_h_min -16
_diffrn_reflns_limit_k_max 24
_diffrn_reflns_limit_k_min -24
_diffrn_reflns_limit_l_max 25
_diffrn_reflns_limit_l_min 0
_diffrn_reflns_number 48919
_diffrn_reflns_theta_full 26.127
_diffrn_reflns_theta_max 29.031
_diffrn_reflns_theta_min 2.892
_diffrn_standards_number 0
_exptl_absorpt_coefficient_mu 0.350
_exptl_absorpt_correction_T_max 1.00000
_exptl_absorpt_correction_T_min 0.91368
_exptl_absorpt_correction_type multi-scan
_exptl_absorpt_process_details
;
CrysAlisPro, Oxford Diffraction Ltd.,
Version 1.171.34.40 (release 27-08-2010 CrysAlis171 .NET)
(compiled Aug 27 2010,11:50:40)
Empirical absorption correction using spherical harmonics,
 implemented in SCALE3 ABSPACK scaling algorithm.
;
_exptl_crystal_colour red-brown
_exptl_crystal_density_diffrn 1.341
_exptl_crystal_density_method 'not measured'
_exptl_crystal_description block
_exptl_crystal_F_000 1592
_exptl_crystal_size_max 0.350
_exptl_crystal_size_mid 0.300
_exptl_crystal_size_min 0.250
_platon_squeeze_details
;
possible solvants: pentane/chloroforme
;
_refine_diff_density_max 1.17
_refine_diff_density_min -0.93
_refine_ls_extinction_method None
_refine_ls_goodness_of_fit_ref 0.9552
_refine_ls_hydrogen_treatment constr
_refine_ls_matrix_type full
_refine_ls_number_parameters 935
_refine_ls_number_reflns 12985
_refine_ls_number_restraints 0
_refine_ls_R_factor_all 0.0900
_refine_ls_R_factor_gt 0.0655
_refine_ls_shift/su_max 0.0003173
_refine_ls_shift/su_mean 0.0000129
_refine_ls_structure_factor_coef F
_refine_ls_weighting_details
;
 Method, part 1, Chebychev polynomial, (Watkin, 1994, Prince, 1982) 
 [weight] = 1.0/[A~0~*T~0~(x)+A~1~*T~1~(x) ... +A~n-1~]*T~n-1~(x)] 
 where A~i~ are the Chebychev coefficients listed below and x= Fcalc/Fmax 
 Method = Robust Weighting (Prince, 1982) 
 W = [weight] * [1-(deltaF/6*sigmaF)^2^]^2^ 
 A~i~ are:
 7.12 2.51 5.17 
;
_refine_ls_weighting_scheme calc
_refine_ls_wR_factor_all 0.1034
_refine_ls_wR_factor_gt 0.0746
_refine_ls_wR_factor_ref 0.0746
_reflns_limit_h_max 15
_reflns_limit_h_min -16
_reflns_limit_k_max 24
_reflns_limit_k_min -24
_reflns_limit_l_max 25
_reflns_limit_l_min 0
_reflns_number_gt 12985
_reflns_number_total 17527
_reflns_threshold_expression I>2.0\s(I)
_oxford_diffrn_Wilson_B_factor 2.36
_oxford_diffrn_Wilson_scale 0.43
_oxford_refine_ls_r_factor_ref 0.0655
_oxford_refine_ls_scale 1.322(2)
_oxford_reflns_number_all 17525
_oxford_reflns_threshold_expression_ref I>2.0\s(I)
_cod_data_source_file ol2010215_si_002.cif
_cod_data_source_block 1
_cod_original_cell_volume 3827.91(15)
_cod_original_sg_symbol_H-M 'P -1 '
_cod_database_code 1502224
_montpellier_reflns_maxres 0.77
_montpellier_reflns_completeness_maxres 99.8

loop_
_symmetry_equiv_pos_as_xyz
x,y,z
-x,-y,-z

loop_
_atom_site_label
_atom_site_type_symbol
_atom_site_fract_x
_atom_site_fract_y
_atom_site_fract_z
_atom_site_U_iso_or_equiv
_atom_site_occupancy
_atom_site_adp_type
_atom_site_refinement_flags_posn
Ni1 Ni -0.05748(3) 0.441271(19) 0.104064(18) 0.0191 1.0000 Uani .
N2 N 0.00213(19) 0.35749(12) 0.06637(12) 0.0217 1.0000 Uani .
C3 C 0.0802(2) 0.31670(15) 0.10878(14) 0.0230 1.0000 Uani .
C4 C 0.1500(2) 0.33624(16) 0.18384(14) 0.0229 1.0000 Uani .
C5 C 0.2351(2) 0.28753(16) 0.21911(15) 0.0264 1.0000 Uani .
C6 C 0.3319(3) 0.28133(18) 0.19625(17) 0.0320 1.0000 Uani .
C7 C 0.4071(3) 0.23350(19) 0.22789(18) 0.0372 1.0000 Uani .
C8 C 0.3901(3) 0.19034(19) 0.28357(19) 0.0376 1.0000 Uani .
C9 C 0.2936(3) 0.1981(2) 0.3070(2) 0.0432 1.0000 Uani .
C10 C 0.2175(3) 0.24556(19) 0.27553(18) 0.0359 1.0000 Uani .
C11 C 0.4727(4) 0.1370(2) 0.3186(2) 0.0491 1.0000 Uani .
C12 C 0.5384(5) 0.1675(4) 0.4017(3) 0.0773 1.0000 Uani .
C13 C 0.4034(6) 0.0587(3) 0.3094(4) 0.0953 1.0000 Uani .
C14 C 0.5648(5) 0.1309(3) 0.2787(3) 0.0700 1.0000 Uani .
C15 C 0.1380(2) 0.39759(16) 0.22721(14) 0.0226 1.0000 Uani .
N16 N 0.04981(19) 0.43974(12) 0.20689(12) 0.0210 1.0000 Uani .
C17 C 0.0597(2) 0.48732(16) 0.27132(14) 0.0229 1.0000 Uani .
C18 C -0.0198(2) 0.53026(15) 0.27990(14) 0.0226 1.0000 Uani .
C19 C -0.1161(2) 0.53817(15) 0.21848(14) 0.0230 1.0000 Uani .
N20 N -0.13340(19) 0.51374(12) 0.14334(12) 0.0215 1.0000 Uani .
C21 C -0.2221(2) 0.54833(14) 0.10257(14) 0.0216 1.0000 Uani .
C22 C -0.2599(2) 0.54926(14) 0.02411(15) 0.0227 1.0000 Uani .
C23 C -0.3453(2) 0.59853(15) -0.00818(15) 0.0238 1.0000 Uani .
C24 C -0.4602(3) 0.56768(16) -0.05580(16) 0.0289 1.0000 Uani .
C25 C -0.5433(3) 0.61330(17) -0.07923(17) 0.0302 1.0000 Uani .
C26 C -0.5155(3) 0.69117(16) -0.05743(16) 0.0269 1.0000 Uani .
C27 C -0.3995(3) 0.72140(16) -0.01280(17) 0.0283 1.0000 Uani .
C28 C -0.3168(2) 0.67648(16) 0.01127(16) 0.0281 1.0000 Uani .
C29 C -0.6119(3) 0.73904(17) -0.07702(18) 0.0313 1.0000 Uani .
C30 C -0.6795(3) 0.7275(2) -0.0199(2) 0.0476 1.0000 Uani .
C31 C -0.5598(3) 0.82322(19) -0.0689(2) 0.0411 1.0000 Uani .
C32 C -0.6976(3) 0.7139(2) -0.1578(2) 0.0487 1.0000 Uani .
C33 C -0.2217(2) 0.50446(15) -0.02302(14) 0.0221 1.0000 Uani .
N34 N -0.1514(2) 0.45192(12) 0.00027(12) 0.0219 1.0000 Uani .
C35 C -0.1548(2) 0.41223(16) -0.06652(14) 0.0239 1.0000 Uani .
C36 C -0.1090(2) 0.34790(15) -0.07148(14) 0.0242 1.0000 Uani .
C37 C -0.0391(2) 0.32246(15) -0.00826(15) 0.0237 1.0000 Uani .
C38 C 0.0096(3) 0.25604(16) -0.01066(15) 0.0267 1.0000 Uani .
C39 C 0.0818(2) 0.25193(16) 0.06019(15) 0.0262 1.0000 Uani .
N40 N 0.1313(2) 0.18873(14) 0.05590(14) 0.0312 1.0000 Uani .
C41 C 0.0881(3) 0.15583(17) -0.01591(18) 0.0345 1.0000 Uani .
N42 N 0.0147(2) 0.19544(14) -0.05820(14) 0.0324 1.0000 Uani .
C43 C -0.1283(3) 0.30094(16) -0.14499(15) 0.0262 1.0000 Uani .
C44 C -0.0408(3) 0.30909(17) -0.17852(16) 0.0317 1.0000 Uani .
C45 C -0.0455(3) 0.25682(18) -0.23804(17) 0.0353 1.0000 Uani .
C46 C -0.1363(3) 0.19503(18) -0.26563(16) 0.0343 1.0000 Uani .
C47 C -0.2257(3) 0.1882(2) -0.23289(19) 0.0400 1.0000 Uani .
C48 C -0.2227(3) 0.2408(2) -0.17357(18) 0.0375 1.0000 Uani .
C49 C -0.1371(4) 0.1329(2) -0.32640(19) 0.0449 1.0000 Uani .
C50 C -0.0382(4) 0.1540(2) -0.3595(2) 0.0571 1.0000 Uani .
C51 C -0.1173(5) 0.0616(2) -0.2884(3) 0.0594 1.0000 Uani .
C52 C -0.2560(5) 0.1182(3) -0.3905(2) 0.0661 1.0000 Uani .
C53 C -0.2226(3) 0.44282(17) -0.13158(15) 0.0285 1.0000 Uani .
C54 C -0.2627(3) 0.50042(16) -0.10452(15) 0.0284 1.0000 Uani .
C55 C -0.2661(2) 0.58928(17) 0.15297(16) 0.0275 1.0000 Uani .
C56 C -0.2003(2) 0.58343(16) 0.22456(16) 0.0273 1.0000 Uani .
C57 C 0.0012(2) 0.57222(16) 0.35639(14) 0.0240 1.0000 Uani .
C58 C -0.0731(3) 0.55249(18) 0.39814(16) 0.0307 1.0000 Uani .
C59 C -0.0568(3) 0.59529(19) 0.46654(17) 0.0347 1.0000 Uani .
C60 C 0.0337(3) 0.65742(18) 0.49650(16) 0.0337 1.0000 Uani .
C61 C 0.1113(3) 0.67425(18) 0.45617(16) 0.0332 1.0000 Uani .
C62 C 0.0947(3) 0.63274(17) 0.38661(16) 0.0301 1.0000 Uani .
C63 C 0.0439(4) 0.7057(2) 0.5697(2) 0.0491 1.0000 Uani .
C64 C 0.1191(7) 0.7821(3) 0.5803(4) 0.1033 1.0000 Uani .
C65 C -0.0808(7) 0.7264(5) 0.5607(5) 0.1280 1.0000 Uani .
C66 C 0.0676(11) 0.6628(4) 0.6346(3) 0.1505 1.0000 Uani .
C67 C 0.1615(2) 0.47707(16) 0.33158(15) 0.0247 1.0000 Uani .
C68 C 0.2088(2) 0.42313(17) 0.30440(15) 0.0254 1.0000 Uani .
N69 N 0.3031(2) 0.41098(15) 0.36321(13) 0.0293 1.0000 Uani .
C70 C 0.3113(3) 0.45718(18) 0.42428(16) 0.0312 1.0000 Uani .
N71 N 0.2261(2) 0.49702(15) 0.40769(13) 0.0284 1.0000 Uani .
F72 F 0.47017(19) 0.44598(15) 0.28058(12) 0.0551 1.0000 Uani .
C73 C 0.5843(3) 0.4489(2) 0.31776(19) 0.0412 1.0000 Uani .
F74 F 0.6372(2) 0.51982(16) 0.32262(15) 0.0640 1.0000 Uani .
F75 F 0.6253(3) 0.4073(2) 0.27427(14) 0.0803 1.0000 Uani .
C76 C 0.6079(3) 0.42114(19) 0.39578(16) 0.0338 1.0000 Uani .
O77 O 0.52305(19) 0.37546(14) 0.40340(13) 0.0389 1.0000 Uani .
O78 O 0.7062(2) 0.44404(18) 0.44245(13) 0.0506 1.0000 Uani .
F79 F -0.0748(3) 0.17138(15) 0.1759(2) 0.0872 1.0000 Uani .
C80 C -0.0925(4) 0.1019(2) 0.1933(3) 0.0558 1.0000 Uani .
F81 F -0.0303(3) 0.1058(2) 0.26639(18) 0.0922 1.0000 Uani .
F82 F -0.2058(3) 0.08335(18) 0.1852(2) 0.0839 1.0000 Uani .
C83 C -0.0531(3) 0.0464(2) 0.1450(2) 0.0431 1.0000 Uani .
O84 O 0.0475(3) 0.06923(15) 0.14305(19) 0.0561 1.0000 Uani .
O85 O -0.1205(3) -0.01375(16) 0.11502(19) 0.0592 1.0000 Uani .
F86 F 0.3723(4) -0.0166(2) 0.0212(3) 0.1096 1.0000 Uani .
C87 C 0.3001(5) -0.0463(3) 0.0541(3) 0.0659 1.0000 Uani .
F88 F 0.2267(4) -0.10353(18) 0.0042(2) 0.0995 1.0000 Uani .
F89 F 0.3570(4) -0.0777(2) 0.1123(3) 0.1138 1.0000 Uani .
C90 C 0.2336(3) 0.0104(2) 0.0788(2) 0.0430 1.0000 Uani .
O91 O 0.2696(2) 0.07664(14) 0.08400(17) 0.0489 1.0000 Uani .
O92 O 0.1434(3) -0.02302(16) 0.0922(2) 0.0668 1.0000 Uani .
F93 F 0.3339(4) 0.6633(4) 0.3138(2) 0.1502 1.0000 Uani .
C94 C 0.4509(6) 0.6744(3) 0.3513(3) 0.0740 1.0000 Uani .
F95 F 0.4760(7) 0.7455(3) 0.3583(3) 0.1833 1.0000 Uani .
F96 F 0.4862(5) 0.6430(4) 0.3019(3) 0.1510 1.0000 Uani .
C97 C 0.4723(4) 0.6397(2) 0.4250(2) 0.0493 1.0000 Uani .
O98 O 0.5070(3) 0.58065(19) 0.43011(16) 0.0576 1.0000 Uani .
O99 O 0.4408(3) 0.67767(19) 0.47297(17) 0.0642 1.0000 Uani .
C102 C 0.3522(6) 0.1909(3) -0.2068(3) 0.0786 1.0000 Uani .
C105 C 0.2672(4) 0.1495(3) -0.1721(3) 0.0602 1.0000 Uani .
O106 O 0.1932(3) 0.1782(2) -0.1586(2) 0.0743 1.0000 Uani .
O107 O 0.2903(4) 0.0838(2) -0.1573(3) 0.0976 1.0000 Uani .
H61 H 0.3461 0.3102 0.1584 0.0399 1.0000 Uiso R
H71 H 0.4728 0.2302 0.2115 0.0471 1.0000 Uiso R
H91 H 0.2796 0.1696 0.3452 0.0519 1.0000 Uiso R
H101 H 0.1528 0.2496 0.2927 0.0438 1.0000 Uiso R
H121 H 0.5907 0.1355 0.4246 0.1041 1.0000 Uiso R
H122 H 0.5820 0.2166 0.4045 0.1041 1.0000 Uiso R
H123 H 0.4832 0.1700 0.4277 0.1041 1.0000 Uiso R
H131 H 0.4555 0.0263 0.3314 0.1314 1.0000 Uiso R
H132 H 0.3469 0.0594 0.3347 0.1314 1.0000 Uiso R
H133 H 0.3644 0.0409 0.2571 0.1314 1.0000 Uiso R
H141 H 0.5256 0.1119 0.2267 0.0951 1.0000 Uiso R
H142 H 0.6106 0.1796 0.2826 0.0951 1.0000 Uiso R
H143 H 0.6149 0.0979 0.3021 0.0951 1.0000 Uiso R
H241 H -0.4803 0.5150 -0.0725 0.0357 1.0000 Uiso R
H251 H -0.6212 0.5907 -0.1102 0.0374 1.0000 Uiso R
H271 H -0.3769 0.7745 0.0008 0.0352 1.0000 Uiso R
H281 H -0.2386 0.6988 0.0420 0.0342 1.0000 Uiso R
H301 H -0.7399 0.7566 -0.0302 0.0585 1.0000 Uiso R
H302 H -0.6268 0.7431 0.0304 0.0585 1.0000 Uiso R
H303 H -0.7136 0.6757 -0.0249 0.0585 1.0000 Uiso R
H311 H -0.6215 0.8512 -0.0813 0.0520 1.0000 Uiso R
H312 H -0.5099 0.8396 -0.0180 0.0520 1.0000 Uiso R
H313 H -0.5154 0.8310 -0.1024 0.0520 1.0000 Uiso R
H321 H -0.7339 0.6626 -0.1619 0.0602 1.0000 Uiso R
H322 H -0.6558 0.7190 -0.1930 0.0602 1.0000 Uiso R
H323 H -0.7562 0.7444 -0.1687 0.0602 1.0000 Uiso R
H401 H 0.1861 0.1676 0.0924 0.0500 1.0000 Uiso R
H411 H 0.1062 0.1106 -0.0343 0.0411 1.0000 Uiso R
H421 H -0.0236 0.1895 -0.1125 0.0500 1.0000 Uiso R
H441 H 0.0223 0.3512 -0.1606 0.0383 1.0000 Uiso R
H451 H 0.0150 0.2636 -0.2603 0.0432 1.0000 Uiso R
H471 H -0.2901 0.1470 -0.2519 0.0489 1.0000 Uiso R
H481 H -0.2849 0.2356 -0.1527 0.0473 1.0000 Uiso R
H501 H -0.0409 0.1147 -0.3969 0.0713 1.0000 Uiso R
H502 H -0.0467 0.1992 -0.3819 0.0713 1.0000 Uiso R
H503 H 0.0351 0.1616 -0.3196 0.0713 1.0000 Uiso R
H511 H -0.1173 0.0218 -0.3244 0.0751 1.0000 Uiso R
H512 H -0.1783 0.0469 -0.2678 0.0751 1.0000 Uiso R
H513 H -0.0435 0.0723 -0.2486 0.0751 1.0000 Uiso R
H521 H -0.3168 0.1024 -0.3701 0.0842 1.0000 Uiso R
H522 H -0.2680 0.1633 -0.4126 0.0842 1.0000 Uiso R
H523 H -0.2571 0.0799 -0.4284 0.0842 1.0000 Uiso R
H531 H -0.2363 0.4254 -0.1834 0.0352 1.0000 Uiso R
H541 H -0.3094 0.5321 -0.1338 0.0350 1.0000 Uiso R
H551 H -0.3298 0.6155 0.1388 0.0336 1.0000 Uiso R
H561 H -0.2075 0.6051 0.2703 0.0340 1.0000 Uiso R
H581 H -0.1347 0.5095 0.3796 0.0389 1.0000 Uiso R
H591 H -0.1091 0.5817 0.4940 0.0442 1.0000 Uiso R
H611 H 0.1763 0.7150 0.4763 0.0411 1.0000 Uiso R
H621 H 0.1480 0.6456 0.3597 0.0366 1.0000 Uiso R
H641 H 0.1232 0.8098 0.6265 0.1222 1.0000 Uiso R
H642 H 0.0883 0.8091 0.5390 0.1222 1.0000 Uiso R
H643 H 0.1957 0.7750 0.5825 0.1222 1.0000 Uiso R
H651 H -0.0770 0.7561 0.6057 0.1808 1.0000 Uiso R
H652 H -0.1079 0.7527 0.5183 0.1808 1.0000 Uiso R
H653 H -0.1336 0.6798 0.5540 0.1808 1.0000 Uiso R
H661 H 0.0061 0.6204 0.6260 0.1921 1.0000 Uiso R
H662 H 0.1399 0.6461 0.6412 0.1921 1.0000 Uiso R
H663 H 0.0735 0.6944 0.6789 0.1921 1.0000 Uiso R
H691 H 0.3563 0.3841 0.3624 0.0500 1.0000 Uiso R
H701 H 0.3694 0.4605 0.4728 0.0385 1.0000 Uiso R
H711 H 0.2177 0.5312 0.4435 0.0500 1.0000 Uiso R
H921 H 0.1037 0.0155 0.1064 0.0800 1.0000 Uiso R
H991 H 0.4598 0.6486 0.5183 0.0800 1.0000 Uiso R
H1071 H 0.2328 0.0551 -0.1315 0.1200 1.0000 Uiso R
F100 F 0.3800(4) 0.2050(2) -0.2180(2) 0.0894(11) 3.0000 Uiso .

loop_
_atom_site_aniso_label
_atom_site_aniso_U_11
_atom_site_aniso_U_22
_atom_site_aniso_U_33
_atom_site_aniso_U_23
_atom_site_aniso_U_13
_atom_site_aniso_U_12
Ni1 0.02084(16) 0.02144(16) 0.01370(15) 0.00030(11) 0.00342(11) 0.00578(12)
N2 0.0228(10) 0.0231(10) 0.0172(10) -0.0001(8) 0.0043(8) 0.0046(8)
C3 0.0251(12) 0.0254(12) 0.0191(12) 0.0033(10) 0.0066(10) 0.0075(10)
C4 0.0223(12) 0.0291(13) 0.0178(11) 0.0046(10) 0.0051(10) 0.0082(10)
C5 0.0286(13) 0.0294(13) 0.0194(12) 0.0012(10) 0.0032(10) 0.0109(11)
C6 0.0316(14) 0.0370(16) 0.0291(14) 0.0066(12) 0.0088(12) 0.0127(12)
C7 0.0346(16) 0.0433(17) 0.0345(16) 0.0035(13) 0.0078(13) 0.0178(14)
C8 0.0379(16) 0.0352(16) 0.0337(16) 0.0022(12) 0.0003(13) 0.0141(13)
C9 0.0470(19) 0.0457(19) 0.0385(17) 0.0203(15) 0.0100(15) 0.0149(15)
C10 0.0352(16) 0.0426(17) 0.0345(16) 0.0127(13) 0.0135(13) 0.0129(13)
C11 0.050(2) 0.046(2) 0.048(2) 0.0123(16) 0.0025(16) 0.0243(17)
C12 0.077(3) 0.093(4) 0.057(3) 0.021(3) 0.001(2) 0.042(3)
C13 0.086(4) 0.048(3) 0.134(6) 0.023(3) 0.003(4) 0.027(3)
C14 0.072(3) 0.077(3) 0.068(3) 0.018(2) 0.018(2) 0.044(3)
C15 0.0195(11) 0.0303(13) 0.0167(11) 0.0038(10) 0.0032(9) 0.0065(10)
N16 0.0232(10) 0.0233(10) 0.0169(10) 0.0013(8) 0.0069(8) 0.0055(8)
C17 0.0217(12) 0.0313(13) 0.0137(11) 0.0016(9) 0.0038(9) 0.0044(10)
C18 0.0241(12) 0.0279(13) 0.0148(11) 0.0001(9) 0.0058(9) 0.0040(10)
C19 0.0255(12) 0.0243(12) 0.0186(11) 0.0001(9) 0.0072(10) 0.0046(10)
N20 0.0212(10) 0.0248(11) 0.0153(9) -0.0006(8) 0.0023(8) 0.0040(8)
C21 0.0213(12) 0.0210(12) 0.0198(12) 0.0014(9) 0.0031(9) 0.0045(9)
C22 0.0227(12) 0.0209(12) 0.0209(12) 0.0022(9) 0.0023(10) 0.0037(10)
C23 0.0270(13) 0.0237(12) 0.0211(12) 0.0039(10) 0.0072(10) 0.0067(10)
C24 0.0296(14) 0.0260(13) 0.0263(13) 0.0031(10) 0.0020(11) 0.0057(11)
C25 0.0259(13) 0.0292(14) 0.0308(14) 0.0034(11) 0.0026(11) 0.0055(11)
C26 0.0299(14) 0.0303(14) 0.0239(13) 0.0063(10) 0.0106(11) 0.0105(11)
C27 0.0301(14) 0.0227(13) 0.0324(14) 0.0018(10) 0.0099(11) 0.0074(11)
C28 0.0248(13) 0.0287(14) 0.0269(13) 0.0011(11) 0.0035(11) 0.0053(11)
C29 0.0290(14) 0.0310(14) 0.0374(16) 0.0050(12) 0.0116(12) 0.0137(12)
C30 0.0464(19) 0.0452(19) 0.065(2) 0.0082(17) 0.0342(18) 0.0143(16)
C31 0.0415(17) 0.0349(16) 0.054(2) 0.0106(14) 0.0203(16) 0.0179(14)
C32 0.0426(19) 0.050(2) 0.049(2) 0.0042(16) 0.0014(16) 0.0267(16)
C33 0.0225(12) 0.0227(12) 0.0185(11) 0.0031(9) 0.0028(9) 0.0047(10)
N34 0.0267(11) 0.0209(10) 0.0178(10) 0.0016(8) 0.0064(8) 0.0060(9)
C35 0.0270(13) 0.0282(13) 0.0155(11) 0.0020(9) 0.0047(10) 0.0074(10)
C36 0.0291(13) 0.0250(13) 0.0170(11) 0.0003(10) 0.0060(10) 0.0051(10)
C37 0.0248(12) 0.0241(12) 0.0204(12) -0.0014(10) 0.0056(10) 0.0051(10)
C38 0.0322(14) 0.0253(13) 0.0211(12) -0.0011(10) 0.0067(11) 0.0075(11)
C39 0.0290(13) 0.0268(13) 0.0227(12) 0.0027(10) 0.0063(11) 0.0095(11)
N40 0.0394(13) 0.0263(12) 0.0293(12) 0.0031(9) 0.0097(11) 0.0142(10)
C41 0.0433(17) 0.0273(14) 0.0317(15) -0.0014(11) 0.0099(13) 0.0106(13)
N42 0.0437(14) 0.0256(12) 0.0255(12) -0.0037(9) 0.0073(11) 0.0116(11)
C43 0.0340(14) 0.0261(13) 0.0176(12) 0.0021(10) 0.0052(10) 0.0104(11)
C44 0.0399(16) 0.0297(14) 0.0243(13) -0.0003(11) 0.0124(12) 0.0012(12)
C45 0.0478(18) 0.0320(15) 0.0293(15) 0.0015(12) 0.0180(13) 0.0066(13)
C46 0.0506(18) 0.0321(15) 0.0198(13) 0.0013(11) 0.0082(12) 0.0147(13)
C47 0.0413(17) 0.0383(17) 0.0313(15) -0.0087(13) 0.0059(13) -0.0006(14)
C48 0.0313(15) 0.0460(18) 0.0300(15) -0.0064(13) 0.0071(12) 0.0026(13)
C49 0.071(2) 0.0346(17) 0.0267(15) -0.0052(13) 0.0128(15) 0.0147(16)
C50 0.091(3) 0.051(2) 0.0390(19) -0.0061(16) 0.033(2) 0.024(2)
C51 0.091(3) 0.0341(18) 0.055(2) -0.0003(16) 0.025(2) 0.019(2)
C52 0.087(3) 0.062(3) 0.0318(18) -0.0197(18) -0.0021(19) 0.017(2)
C53 0.0339(14) 0.0315(14) 0.0196(12) 0.0030(10) 0.0062(11) 0.0099(12)
C54 0.0363(15) 0.0288(14) 0.0202(12) 0.0060(10) 0.0066(11) 0.0108(12)
C55 0.0254(13) 0.0320(14) 0.0254(13) 0.0014(11) 0.0066(11) 0.0105(11)
C56 0.0284(13) 0.0316(14) 0.0230(13) 0.0016(10) 0.0087(11) 0.0096(11)
C57 0.0260(12) 0.0287(13) 0.0167(11) -0.0001(10) 0.0054(10) 0.0084(10)
C58 0.0305(14) 0.0360(15) 0.0230(13) -0.0018(11) 0.0078(11) 0.0032(12)
C59 0.0405(16) 0.0399(16) 0.0280(14) 0.0007(12) 0.0191(13) 0.0055(13)
C60 0.0444(17) 0.0347(15) 0.0226(13) -0.0001(11) 0.0127(12) 0.0072(13)
C61 0.0361(15) 0.0335(15) 0.0243(13) -0.0023(11) 0.0080(12) -0.0033(12)
C62 0.0307(14) 0.0350(15) 0.0238(13) 0.0006(11) 0.0107(11) 0.0023(12)
C63 0.076(3) 0.0411(18) 0.0298(16) -0.0092(14) 0.0262(17) -0.0015(18)
C64 0.157(6) 0.066(3) 0.088(4) -0.047(3) 0.084(4) -0.042(4)
C65 0.119(6) 0.153(7) 0.117(6) -0.066(5) 0.059(5) 0.033(5)
C66 0.322(13) 0.092(5) 0.028(2) -0.001(3) 0.035(4) 0.062(7)
C67 0.0220(12) 0.0320(14) 0.0178(12) 0.0013(10) 0.0031(10) 0.0066(10)
C68 0.0215(12) 0.0367(14) 0.0180(12) 0.0025(10) 0.0055(10) 0.0081(11)
N69 0.0211(11) 0.0410(14) 0.0226(11) 0.0033(10) 0.0006(9) 0.0107(10)
C70 0.0253(13) 0.0433(16) 0.0208(13) 0.0024(11) 0.0018(10) 0.0073(12)
N71 0.0252(11) 0.0385(13) 0.0174(10) -0.0016(9) 0.0017(9) 0.0077(10)
F72 0.0394(11) 0.0832(17) 0.0330(10) 0.0172(10) 0.0010(9) 0.0018(11)
C73 0.0381(17) 0.056(2) 0.0298(16) 0.0008(14) 0.0141(13) 0.0065(15)
F74 0.0517(13) 0.0672(16) 0.0682(16) 0.0218(13) 0.0175(12) -0.0041(12)
F75 0.111(2) 0.115(2) 0.0387(13) 0.0094(14) 0.0410(14) 0.057(2)
C76 0.0300(14) 0.0463(18) 0.0232(13) -0.0055(12) 0.0058(11) 0.0122(13)
O77 0.0302(11) 0.0535(14) 0.0337(11) 0.0125(10) 0.0080(9) 0.0123(10)
O78 0.0376(13) 0.0768(19) 0.0269(11) -0.0069(11) 0.0029(10) 0.0025(12)
F79 0.093(2) 0.0444(14) 0.136(3) 0.0011(16) 0.047(2) 0.0325(14)
C80 0.051(2) 0.051(2) 0.068(3) -0.0064(19) 0.021(2) 0.0183(18)
F81 0.110(3) 0.114(3) 0.0598(17) -0.0113(17) 0.0298(17) 0.046(2)
F82 0.0667(17) 0.0733(18) 0.122(3) -0.0157(17) 0.0488(18) 0.0198(14)
C83 0.053(2) 0.0344(17) 0.0478(19) 0.0072(14) 0.0205(16) 0.0176(15)
O84 0.0594(17) 0.0388(13) 0.079(2) -0.0001(13) 0.0368(15) 0.0102(12)
O85 0.0609(17) 0.0449(15) 0.076(2) -0.0100(14) 0.0342(16) 0.0063(13)
F86 0.124(3) 0.077(2) 0.182(4) 0.023(2) 0.114(3) 0.045(2)
C87 0.083(3) 0.045(2) 0.090(3) 0.016(2) 0.045(3) 0.035(2)
F88 0.131(3) 0.0567(17) 0.123(3) -0.0187(18) 0.059(2) 0.0328(19)
F89 0.134(3) 0.113(3) 0.129(3) 0.046(2) 0.050(3) 0.095(3)
C90 0.0491(19) 0.0364(18) 0.0483(19) 0.0061(14) 0.0181(16) 0.0171(15)
O91 0.0449(14) 0.0368(13) 0.0691(18) 0.0089(12) 0.0198(13) 0.0168(11)
O92 0.075(2) 0.0355(14) 0.105(3) -0.0029(15) 0.054(2) 0.0067(14)
F93 0.116(3) 0.270(7) 0.073(2) 0.079(3) 0.015(2) 0.069(4)
C94 0.102(4) 0.078(3) 0.054(3) 0.030(2) 0.030(3) 0.030(3)
F95 0.328(9) 0.099(3) 0.083(3) 0.047(3) 0.037(4) -0.027(4)
F96 0.224(6) 0.214(6) 0.092(3) 0.093(3) 0.100(3) 0.134(5)
C97 0.049(2) 0.057(2) 0.0393(19) 0.0169(17) 0.0092(16) 0.0107(18)
O98 0.0597(17) 0.0693(19) 0.0424(14) 0.0150(13) 0.0086(13) 0.0220(15)
O99 0.091(2) 0.0681(19) 0.0468(16) 0.0256(14) 0.0260(16) 0.0399(17)
C102 0.094(4) 0.067(3) 0.072(3) -0.010(3) 0.030(3) 0.008(3)
C105 0.061(3) 0.057(2) 0.058(2) -0.012(2) 0.019(2) 0.006(2)
O106 0.080(2) 0.071(2) 0.080(2) 0.0029(18) 0.0328(19) 0.0284(18)
O107 0.086(3) 0.064(2) 0.176(5) 0.022(3) 0.083(3) 0.024(2)

loop_
_atom_type_symbol
_atom_type_scat_dispersion_real
_atom_type_scat_dispersion_imag
_atom_type_scat_Cromer_Mann_a1
_atom_type_scat_Cromer_Mann_b1
_atom_type_scat_Cromer_Mann_a2
_atom_type_scat_Cromer_Mann_b2
_atom_type_scat_Cromer_Mann_a3
_atom_type_scat_Cromer_Mann_b3
_atom_type_scat_Cromer_Mann_a4
_atom_type_scat_Cromer_Mann_b4
_atom_type_scat_Cromer_Mann_c
_atom_type_scat_source
C 0.0033 0.0016 2.3100 20.8439 1.0200 10.2075 1.5886 0.5687 0.8650 51.6512 0.2156 'International Tables Vol C 4.2.6.8 and 6.1.1.4'
H 0.0000 0.0000 0.4930 10.5109 0.3229 26.1257 0.1402 3.1424 0.0408 57.7998 0.0030 'International Tables Vol C 4.2.6.8 and 6.1.1.4'
O 0.0106 0.0060 3.0485 13.2771 2.2868 5.7011 1.5463 0.3239 0.8670 32.9089 0.2508 'International Tables Vol C 4.2.6.8 and 6.1.1.4'
F 0.0171 0.0103 3.5392 10.2825 2.6412 4.2944 1.5170 0.2615 1.0243 26.1476 0.2776 'International Tables Vol C 4.2.6.8 and 6.1.1.4'
N 0.0061 0.0033 12.2126 0.0057 3.1322 9.8933 2.0125 28.9975 1.1663 0.5826 -11.5290 'International Tables Vol C 4.2.6.8 and 6.1.1.4'
Ni 0.3393 1.1124 12.8376 3.8785 7.2920 0.2565 4.4438 12.1763 2.3800 66.3421 1.0341 'International Tables Vol C 4.2.6.8 and 6.1.1.4'

loop_
_diffrn_reflns_class_number
_diffrn_reflns_class_d_res_high
_diffrn_reflns_class_d_res_low
_diffrn_reflns_class_av_R_eq
_diffrn_reflns_class_av_uI/I
20 0.75 0.73 0.301 1.8
19 0.77 0.75 0.333 1.9
18 0.79 0.77 0.263 2.5
17 0.82 0.79 0.241 2.9
16 0.85 0.82 0.213 3.3
15 0.88 0.85 0.155 3.9
14 0.91 0.88 0.127 4.6
13 0.95 0.91 0.110 5.6
12 0.99 0.95 0.091 7.0
11 1.04 0.99 0.094 7.3
10 1.09 1.04 0.081 8.9
9 1.16 1.09 0.070 10.7
8 1.24 1.16 0.063 12.7
7 1.34 1.24 0.050 15.6
6 1.46 1.34 0.047 18.8
5 1.64 1.46 0.044 23.3
4 1.89 1.64 0.035 28.1
3 2.32 1.89 0.027 34.9
2 3.27 2.32 0.023 45.7
1 100.0 3.27 0.019 69.7

loop_
_geom_angle_atom_site_label_1
_geom_angle_atom_site_label_2
_geom_angle_atom_site_label_3
_geom_angle
_geom_angle_publ_flag
N2 Ni1 N16 89.89(9) yes
N2 Ni1 N20 172.02(9) yes
N16 Ni1 N20 90.43(9) yes
N2 Ni1 N34 90.90(9) yes
N16 Ni1 N34 173.60(9) yes
N20 Ni1 N34 89.67(9) yes
Ni1 N2 C3 127.32(17) yes
Ni1 N2 C37 124.84(18) yes
C3 N2 C37 107.4(2) yes
N2 C3 C4 126.3(2) yes
N2 C3 C39 108.4(2) yes
C4 C3 C39 125.3(2) yes
C3 C4 C5 118.8(2) yes
C3 C4 C15 121.1(2) yes
C5 C4 C15 120.0(2) yes
C4 C5 C6 121.9(2) yes
C4 C5 C10 120.0(3) yes
C6 C5 C10 118.1(3) yes
C5 C6 C7 120.7(3) yes
C5 C6 H61 119.3 no
C7 C6 H61 120.0 no
C6 C7 C8 122.0(3) yes
C6 C7 H71 119.3 no
C8 C7 H71 118.7 no
C7 C8 C9 116.7(3) yes
C7 C8 C11 122.3(3) yes
C9 C8 C11 121.0(3) yes
C8 C9 C10 121.7(3) yes
C8 C9 H91 118.9 no
C10 C9 H91 119.4 no
C5 C10 C9 120.7(3) yes
C5 C10 H101 119.6 no
C9 C10 H101 119.8 no
C8 C11 C12 108.8(3) yes
C8 C11 C13 109.9(3) yes
C12 C11 C13 112.1(5) yes
C8 C11 C14 112.2(3) yes
C12 C11 C14 107.9(4) yes
C13 C11 C14 106.0(5) yes
C11 C12 H121 110.4 no
C11 C12 H122 108.9 no
H121 C12 H122 109.5 no
C11 C12 H123 109.2 no
H121 C12 H123 109.5 no
H122 C12 H123 109.5 no
C11 C13 H131 109.1 no
C11 C13 H132 109.1 no
H131 C13 H132 109.5 no
C11 C13 H133 110.2 no
H131 C13 H133 109.5 no
H132 C13 H133 109.5 no
C11 C14 H141 109.2 no
C11 C14 H142 109.1 no
H141 C14 H142 109.5 no
C11 C14 H143 110.0 no
H141 C14 H143 109.5 no
H142 C14 H143 109.5 no
C4 C15 N16 126.6(2) yes
C4 C15 C68 124.7(2) yes
N16 C15 C68 108.4(2) yes
C15 N16 Ni1 126.50(17) yes
C15 N16 C17 107.5(2) yes
Ni1 N16 C17 125.67(17) yes
N16 C17 C18 126.8(2) yes
N16 C17 C67 108.0(2) yes
C18 C17 C67 124.7(2) yes
C17 C18 C19 121.5(2) yes
C17 C18 C57 118.8(2) yes
C19 C18 C57 119.6(2) yes
C18 C19 N20 125.0(2) yes
C18 C19 C56 123.4(2) yes
N20 C19 C56 110.9(2) yes
C19 N20 Ni1 127.63(18) yes
C19 N20 C21 104.6(2) yes
Ni1 N20 C21 127.69(17) yes
N20 C21 C22 126.1(2) yes
N20 C21 C55 110.5(2) yes
C22 C21 C55 123.3(2) yes
C21 C22 C23 118.0(2) yes
C21 C22 C33 121.4(2) yes
C23 C22 C33 120.6(2) yes
C22 C23 C24 121.1(2) yes
C22 C23 C28 121.4(2) yes
C24 C23 C28 117.4(2) yes
C23 C24 C25 120.8(3) yes
C23 C24 H241 119.0 no
C25 C24 H241 120.2 no
C24 C25 C26 121.6(3) yes
C24 C25 H251 119.1 no
C26 C25 H251 119.3 no
C25 C26 C27 116.9(3) yes
C25 C26 C29 120.5(3) yes
C27 C26 C29 122.5(3) yes
C26 C27 C28 121.9(3) yes
C26 C27 H271 118.8 no
C28 C27 H271 119.3 no
C23 C28 C27 121.4(3) yes
C23 C28 H281 118.8 no
C27 C28 H281 119.8 no
C26 C29 C30 107.1(3) yes
C26 C29 C31 111.8(2) yes
C30 C29 C31 108.3(3) yes
C26 C29 C32 111.2(3) yes
C30 C29 C32 109.1(3) yes
C31 C29 C32 109.2(3) yes
C29 C30 H301 109.5 no
C29 C30 H302 109.6 no
H301 C30 H302 109.5 no
C29 C30 H303 109.3 no
H301 C30 H303 109.5 no
H302 C30 H303 109.5 no
C29 C31 H311 109.7 no
C29 C31 H312 109.3 no
H311 C31 H312 109.5 no
C29 C31 H313 109.4 no
H311 C31 H313 109.5 no
H312 C31 H313 109.5 no
C29 C32 H321 109.3 no
C29 C32 H322 109.4 no
H321 C32 H322 109.5 no
C29 C32 H323 109.7 no
H321 C32 H323 109.5 no
H322 C32 H323 109.5 no
C22 C33 N34 125.2(2) yes
C22 C33 C54 123.5(2) yes
N34 C33 C54 110.9(2) yes
C33 N34 Ni1 127.93(17) yes
C33 N34 C35 104.4(2) yes
Ni1 N34 C35 127.53(18) yes
N34 C35 C36 125.1(2) yes
N34 C35 C53 111.0(2) yes
C36 C35 C53 123.6(2) yes
C35 C36 C37 122.1(2) yes
C35 C36 C43 123.4(2) yes
C37 C36 C43 114.5(2) yes
N2 C37 C36 127.5(2) yes
N2 C37 C38 108.3(2) yes
C36 C37 C38 124.0(2) yes
C37 C38 C39 108.2(2) yes
C37 C38 N42 144.0(3) yes
C39 C38 N42 107.7(2) yes
C3 C39 C38 107.6(2) yes
C3 C39 N40 145.2(3) yes
C38 C39 N40 107.1(2) yes
C39 N40 C41 107.7(2) yes
C39 N40 H401 132.6 no
C41 N40 H401 119.6 no
N40 C41 N42 110.0(3) yes
N40 C41 H411 125.2 no
N42 C41 H411 124.8 no
C38 N42 C41 107.4(2) yes
C38 N42 H421 122.4 no
C41 N42 H421 129.9 no
C36 C43 C44 119.5(3) yes
C36 C43 C48 120.8(3) yes
C44 C43 C48 118.9(3) yes
C43 C44 C45 120.7(3) yes
C43 C44 H441 119.2 no
C45 C44 H441 120.1 no
C44 C45 C46 121.5(3) yes
C44 C45 H451 119.3 no
C46 C45 H451 119.2 no
C45 C46 C47 117.5(3) yes
C45 C46 C49 122.1(3) yes
C47 C46 C49 120.3(3) yes
C46 C47 C48 121.6(3) yes
C46 C47 H471 119.0 no
C48 C47 H471 119.5 no
C47 C48 C43 119.8(3) yes
C47 C48 H481 120.3 no
C43 C48 H481 119.9 no
C46 C49 C50 112.1(3) yes
C46 C49 C51 107.9(3) yes
C50 C49 C51 107.6(3) yes
C46 C49 C52 109.4(3) yes
C50 C49 C52 109.3(3) yes
C51 C49 C52 110.5(4) yes
C49 C50 H501 110.3 no
C49 C50 H502 109.4 no
H501 C50 H502 109.5 no
C49 C50 H503 108.7 no
H501 C50 H503 109.5 no
H502 C50 H503 109.5 no
C49 C51 H511 110.2 no
C49 C51 H512 109.3 no
H511 C51 H512 109.5 no
C49 C51 H513 108.9 no
H511 C51 H513 109.5 no
H512 C51 H513 109.5 no
C49 C52 H521 109.0 no
C49 C52 H522 109.5 no
H521 C52 H522 109.5 no
C49 C52 H523 109.9 no
H521 C52 H523 109.5 no
H522 C52 H523 109.5 no
C35 C53 C54 106.7(2) yes
C35 C53 H531 126.4 no
C54 C53 H531 127.0 no
C33 C54 C53 106.9(2) yes
C33 C54 H541 126.6 no
C53 C54 H541 126.5 no
C21 C55 C56 107.2(2) yes
C21 C55 H551 126.7 no
C56 C55 H551 126.1 no
C19 C56 C55 106.6(2) yes
C19 C56 H561 126.4 no
C55 C56 H561 127.0 no
C18 C57 C58 120.9(2) yes
C18 C57 C62 120.5(2) yes
C58 C57 C62 118.6(3) yes
C57 C58 C59 120.0(3) yes
C57 C58 H581 119.6 no
C59 C58 H581 120.4 no
C58 C59 C60 122.3(3) yes
C58 C59 H591 119.0 no
C60 C59 H591 118.7 no
C59 C60 C61 117.2(3) yes
C59 C60 C63 120.4(3) yes
C61 C60 C63 122.3(3) yes
C60 C61 C62 121.2(3) yes
C60 C61 H611 119.3 no
C62 C61 H611 119.6 no
C61 C62 C57 120.6(3) yes
C61 C62 H621 119.8 no
C57 C62 H621 119.5 no
C60 C63 C64 113.0(3) yes
C60 C63 C65 107.8(4) yes
C64 C63 C65 101.7(5) yes
C60 C63 C66 111.5(4) yes
C64 C63 C66 117.0(5) yes
C65 C63 C66 104.7(7) yes
C63 C64 H641 110.0 no
C63 C64 H642 110.8 no
H641 C64 H642 109.5 no
C63 C64 H643 107.6 no
H641 C64 H643 109.5 no
H642 C64 H643 109.5 no
C63 C65 H651 109.5 no
C63 C65 H652 112.6 no
H651 C65 H652 109.5 no
C63 C65 H653 106.2 no
H651 C65 H653 109.5 no
H652 C65 H653 109.5 no
C63 C66 H661 110.4 no
C63 C66 H662 108.8 no
H661 C66 H662 109.5 no
C63 C66 H663 109.2 no
H661 C66 H663 109.5 no
H662 C66 H663 109.5 no
C17 C67 C68 107.8(2) yes
C17 C67 N71 144.8(3) yes
C68 C67 N71 107.2(2) yes
C15 C68 C67 108.2(2) yes
C15 C68 N69 144.0(3) yes
C67 C68 N69 107.7(2) yes
C68 N69 C70 107.3(2) yes
C68 N69 H691 129.5 no
C70 N69 H691 122.6 no
N69 C70 N71 110.2(2) yes
N69 C70 H701 124.7 no
N71 C70 H701 125.1 no
C67 N71 C70 107.6(2) yes
C67 N71 H711 130.5 no
C70 N71 H711 121.9 no
F72 C73 F74 106.4(3) yes
F72 C73 F75 107.6(3) yes
F74 C73 F75 107.0(3) yes
F72 C73 C76 113.5(3) yes
F74 C73 C76 112.1(3) yes
F75 C73 C76 109.9(3) yes
C73 C76 O77 115.3(3) yes
C73 C76 O78 116.8(3) yes
O77 C76 O78 127.9(3) yes
F79 C80 F81 105.8(4) yes
F79 C80 F82 107.0(4) yes
F81 C80 F82 108.6(4) yes
F79 C80 C83 112.1(4) yes
F81 C80 C83 110.5(3) yes
F82 C80 C83 112.6(3) yes
C80 C83 O84 113.0(3) yes
C80 C83 O85 118.5(3) yes
O84 C83 O85 128.5(3) yes
F86 C87 F88 105.9(5) yes
F86 C87 F89 109.8(5) yes
F88 C87 F89 105.3(4) yes
F86 C87 C90 112.9(4) yes
F88 C87 C90 111.8(4) yes
F89 C87 C90 110.8(4) yes
C87 C90 O91 120.0(4) yes
C87 C90 O92 111.3(3) yes
O91 C90 O92 128.6(3) yes
C90 O92 H921 107.8 no
F93 C94 F95 100.0(6) yes
F93 C94 F96 100.9(5) yes
F95 C94 F96 112.8(6) yes
F93 C94 C97 109.4(5) yes
F95 C94 C97 115.7(5) yes
F96 C94 C97 115.6(5) yes
C94 C97 O98 119.8(4) yes
C94 C97 O99 111.2(4) yes
O98 C97 O99 128.8(4) yes
C97 O99 H991 102.5 no
C102 C105 O106 121.4(5) yes
C102 C105 O107 111.6(4) yes
O106 C105 O107 126.9(5) yes
C105 O107 H1071 112.1 no

loop_
_geom_bond_atom_site_label_1
_geom_bond_atom_site_label_2
_geom_bond_distance
_geom_bond_publ_flag
Ni1 N2 1.959(2) yes
Ni1 N16 1.960(2) yes
Ni1 N20 1.945(2) yes
Ni1 N34 1.958(2) yes
N2 C3 1.381(3) yes
N2 C37 1.391(3) yes
C3 C4 1.379(4) yes
C3 C39 1.437(4) yes
C4 C5 1.492(4) yes
C4 C15 1.382(4) yes
C5 C6 1.391(4) yes
C5 C10 1.391(4) yes
C6 C7 1.385(4) yes
C6 H61 0.950 no
C7 C8 1.390(5) yes
C7 H71 0.950 no
C8 C9 1.399(5) yes
C8 C11 1.533(4) yes
C9 C10 1.386(5) yes
C9 H91 0.950 no
C10 H101 0.950 no
C11 C12 1.521(6) yes
C11 C13 1.499(7) yes
C11 C14 1.542(7) yes
C12 H121 0.950 no
C12 H122 0.950 no
C12 H123 0.950 no
C13 H131 0.950 no
C13 H132 0.950 no
C13 H133 0.950 no
C14 H141 0.950 no
C14 H142 0.950 no
C14 H143 0.950 no
C15 N16 1.386(3) yes
C15 C68 1.427(4) yes
N16 C17 1.391(3) yes
C17 C18 1.372(4) yes
C17 C67 1.437(3) yes
C18 C19 1.394(4) yes
C18 C57 1.497(3) yes
C19 N20 1.381(3) yes
C19 C56 1.435(4) yes
N20 C21 1.379(3) yes
C21 C22 1.394(4) yes
C21 C55 1.437(4) yes
C22 C23 1.488(4) yes
C22 C33 1.387(4) yes
C23 C24 1.402(4) yes
C23 C28 1.392(4) yes
C24 C25 1.391(4) yes
C24 H241 0.950 no
C25 C26 1.396(4) yes
C25 H251 0.950 no
C26 C27 1.395(4) yes
C26 C29 1.535(4) yes
C27 C28 1.379(4) yes
C27 H271 0.950 no
C28 H281 0.950 no
C29 C30 1.545(5) yes
C29 C31 1.532(5) yes
C29 C32 1.530(5) yes
C30 H301 0.950 no
C30 H302 0.950 no
C30 H303 0.950 no
C31 H311 0.950 no
C31 H312 0.950 no
C31 H313 0.950 no
C32 H321 0.950 no
C32 H322 0.950 no
C32 H323 0.950 no
C33 N34 1.381(3) yes
C33 C54 1.438(4) yes
N34 C35 1.380(3) yes
C35 C36 1.377(4) yes
C35 C53 1.440(4) yes
C36 C37 1.378(4) yes
C36 C43 1.494(4) yes
C37 C38 1.425(4) yes
C38 C39 1.355(4) yes
C38 N42 1.383(3) yes
C39 N40 1.383(4) yes
N40 C41 1.333(4) yes
N40 H401 0.942 no
C41 N42 1.332(4) yes
C41 H411 0.950 no
N42 H421 0.965 no
C43 C44 1.390(4) yes
C43 C48 1.390(4) yes
C44 C45 1.389(4) yes
C44 H441 0.950 no
C45 C46 1.383(5) yes
C45 H451 0.950 no
C46 C47 1.400(5) yes
C46 C49 1.537(4) yes
C47 C48 1.397(5) yes
C47 H471 0.950 no
C48 H481 0.950 no
C49 C50 1.527(6) yes
C49 C51 1.532(5) yes
C49 C52 1.533(6) yes
C50 H501 0.950 no
C50 H502 0.950 no
C50 H503 0.950 no
C51 H511 0.950 no
C51 H512 0.950 no
C51 H513 0.950 no
C52 H521 0.950 no
C52 H522 0.950 no
C52 H523 0.950 no
C53 C54 1.350(4) yes
C53 H531 0.950 no
C54 H541 0.950 no
C55 C56 1.348(4) yes
C55 H551 0.950 no
C56 H561 0.950 no
C57 C58 1.391(4) yes
C57 C62 1.390(4) yes
C58 C59 1.387(4) yes
C58 H581 0.950 no
C59 C60 1.388(5) yes
C59 H591 0.950 no
C60 C61 1.393(4) yes
C60 C63 1.530(4) yes
C61 C62 1.394(4) yes
C61 H611 0.950 no
C62 H621 0.950 no
C63 C64 1.495(6) yes
C63 C65 1.581(8) yes
C63 C66 1.461(7) yes
C64 H641 0.950 no
C64 H642 0.950 no
C64 H643 0.950 no
C65 H651 0.950 no
C65 H652 0.950 no
C65 H653 0.950 no
C66 H661 0.950 no
C66 H662 0.950 no
C66 H663 0.950 no
C67 C68 1.354(4) yes
C67 N71 1.381(3) yes
C68 N69 1.377(3) yes
N69 C70 1.333(4) yes
N69 H691 0.872 no
C70 N71 1.325(4) yes
C70 H701 0.950 no
N71 H711 0.919 no
F72 C73 1.335(4) yes
C73 F74 1.325(5) yes
C73 F75 1.328(4) yes
C73 C76 1.531(5) yes
C76 O77 1.269(4) yes
C76 O78 1.226(4) yes
F79 C80 1.321(5) yes
C80 F81 1.329(6) yes
C80 F82 1.325(5) yes
C80 C83 1.532(5) yes
C83 O84 1.244(5) yes
C83 O85 1.231(5) yes
F86 C87 1.296(6) yes
C87 F88 1.339(7) yes
C87 F89 1.311(6) yes
C87 C90 1.532(5) yes
C90 O91 1.197(4) yes
C90 O92 1.273(5) yes
O92 H921 0.974 no
F93 C94 1.352(7) yes
C94 F95 1.262(7) yes
C94 F96 1.268(7) yes
C94 C97 1.519(6) yes
C97 O98 1.209(5) yes
C97 O99 1.277(5) yes
O99 H991 1.012 no
C102 C105 1.515(8) yes
C105 O106 1.190(6) yes
C105 O107 1.292(6) yes
O107 H1071 1.061 no

loop_
_geom_hbond_atom_site_label_D
_geom_hbond_atom_site_label_H
_geom_hbond_atom_site_label_A
_geom_hbond_site_symmetry_A
_geom_hbond_angle_DHA
_geom_hbond_distance_DH
_geom_hbond_distance_HA
_geom_hbond_distance_DA
_geom_hbond_publ_flag
N40 H401 O91 . 132 0.94 2.09 2.809(5) yes
C41 H411 O85 2_555 162 0.95 2.29 3.209(5) yes
C44 H441 N20 2_565 159 0.95 2.55 3.450(5) yes
N69 H691 O77 . 146 0.87 1.97 2.739(5) yes
C70 H701 O98 2_666 157 0.95 2.22 3.119(5) yes
N71 H711 O78 2_666 134 0.92 2.02 2.740(5) yes
O92 H921 C83 . 149 0.97 2.37 3.244(5) yes
O92 H921 O84 . 169 0.97 1.51 2.476(5) yes
O99 H991 C76 2_666 148 1.01 2.37 3.279(5) yes
O99 H991 O77 2_666 163 1.01 1.52 2.502(5) yes
O107 H1071 C83 2_555 148 1.06 2.56 3.507(5) yes
O107 H1071 O85 2_555 164 1.06 1.58 2.617(5) yes

loop_
_platon_squeeze_void_nr
_platon_squeeze_void_average_x
_platon_squeeze_void_average_y
_platon_squeeze_void_average_z
_platon_squeeze_void_volume
_platon_squeeze_void_count_electrons
_platon_squeeze_void_content
1 -0.001 0.000 0.500 478 44 ' '
2 0.458 0.647 0.124 23 1 ' '
3 0.542 0.353 0.876 23 1 ' '

loop_
_oxford_atom_site_label
_oxford_atom_site_special_uiso
_oxford_atom_site_special_size
_oxford_atom_site_special_declination
_oxford_atom_site_special_azimuth
_oxford_atom_site_special_shape
F100 0.0894(11) 1.230(3) 1.334(2) 0.320(3) Annulus

loop_
_montpellier_diffrn_reflns_class_number
_montpellier_diffrn_reflns_class_d_res_high
_montpellier_diffrn_reflns_class_d_res_low
_montpellier_diffrn_reflns_class_completeness_shell
_montpellier_diffrn_reflns_class_cumul_completeness
1 100.0 10.000 0.0 0.0
2 10.000 5.000 71.2 61.2
3 5.000 3.333 100.0 87.6
4 3.333 2.500 100.0 94.5
5 2.500 2.000 100.0 97.0
6 2.000 1.667 100.0 98.3
7 1.667 1.429 100.0 98.9
8 1.429 1.250 100.0 99.3
9 1.250 1.111 100.0 99.5
10 1.111 1.000 100.0 99.6
11 1.000 0.909 100.0 99.7
12 0.909 0.833 100.0 99.8
13 0.833 0.769 82.5 96.1
14 0.769 0.732 21.2 85.9
